data_7204487
loop_
_publ_author_name
'Liang, Yongchao'
'Dvornikov, A. S.'
'Rentzepis, P. M.'

_publ_section_title
;
 New near infrared-sensitive photochromic fluorescing molecules
;
_journal_issue 2
_journal_name_full 'Journal of Materials Chemistry'
_journal_page_first 286
_journal_paper_doi 10.1039/b206577k
_journal_volume 13
_journal_year 2003
_chemical_formula_sum 'C21 H17 N3 O2'
_chemical_formula_weight 343.38
_chemical_name_systematic
; 
? 
;
_space_group_IT_number 2
_symmetry_cell_setting triclinic
_symmetry_space_group_name_Hall '-P 1'
_symmetry_space_group_name_H-M 'P -1'
_atom_sites_solution_hydrogens difmap
_atom_sites_solution_primary direct
_atom_sites_solution_secondary difmap
_audit_creation_method SHELXTL
_cell_angle_alpha 107.4560(10)
_cell_angle_beta 97.5000(10)
_cell_angle_gamma 114.0340(10)
_cell_formula_units_Z 2
_cell_length_a 8.9150(5)
_cell_length_b 10.6693(7)
_cell_length_c 11.0624(7)
_cell_measurement_temperature 158(2)
_cell_volume 877.33(9)
_computing_cell_refinement 'Bruker SMART/SAINT'
_computing_data_collection 'Bruker SMART'
_computing_data_reduction 'Bruker SHELXTL'
_computing_molecular_graphics 'Bruker SHELXTL'
_computing_publication_material 'Bruker SHELXTL'
_computing_structure_refinement 'Bruker SHELXTL'
_computing_structure_solution 'Bruker SHELXTL'
_diffrn_ambient_temperature 158(2)
_diffrn_measured_fraction_theta_full 0.960
_diffrn_measured_fraction_theta_max 0.960
_diffrn_measurement_device_type 'CCD area detector'
_diffrn_measurement_method 'phi and omega scans'
_diffrn_radiation_monochromator graphite
_diffrn_radiation_source 'sealed tube'
_diffrn_radiation_type MoK\a
_diffrn_radiation_wavelength 0.71073
_diffrn_reflns_av_R_equivalents 0.0428
_diffrn_reflns_av_sigmaI/netI 0.0621
_diffrn_reflns_limit_h_max 11
_diffrn_reflns_limit_h_min -11
_diffrn_reflns_limit_k_max 14
_diffrn_reflns_limit_k_min -13
_diffrn_reflns_limit_l_max 14
_diffrn_reflns_limit_l_min -14
_diffrn_reflns_number 9579
_diffrn_reflns_theta_full 28.26
_diffrn_reflns_theta_max 28.26
_diffrn_reflns_theta_min 2.02
_diffrn_standards_decay_% '< 1.0'
_exptl_absorpt_coefficient_mu 0.086
_exptl_absorpt_correction_T_max 0.9957
_exptl_absorpt_correction_T_min 0.9764
_exptl_absorpt_correction_type none
_exptl_crystal_colour red
_exptl_crystal_density_diffrn 1.300
_exptl_crystal_density_meas ?
_exptl_crystal_density_method 'not measured'
_exptl_crystal_description irregular_plate
_exptl_crystal_F_000 360
_exptl_crystal_size_max 0.28
_exptl_crystal_size_mid 0.24
_exptl_crystal_size_min 0.05
_refine_diff_density_max 0.273
_refine_diff_density_min -0.249
_refine_diff_density_rms 0.050
_refine_ls_extinction_coef 0.009(3)
_refine_ls_extinction_expression Fc^*^=kFc[1+0.001xFc^2^\l^3^/sin(2\q)]^-1/4^
_refine_ls_extinction_method SHELXTL
_refine_ls_goodness_of_fit_ref 1.011
_refine_ls_hydrogen_treatment refall
_refine_ls_matrix_type full
_refine_ls_number_parameters 304
_refine_ls_number_reflns 4176
_refine_ls_number_restraints 0
_refine_ls_restrained_S_all 1.011
_refine_ls_R_factor_all 0.0993
_refine_ls_R_factor_gt 0.0526
_refine_ls_shift/su_max 0.000
_refine_ls_shift/su_mean 0.000
_refine_ls_structure_factor_coef Fsqd
_refine_ls_weighting_details 'calc w=1/[\s^2^(Fo^2^)+(0.0572P)^2^+0.4007P] where P=(Fo^2^+2Fc^2^)/3'
_refine_ls_weighting_scheme calc
_refine_ls_wR_factor_gt 0.1169
_refine_ls_wR_factor_ref 0.1446
_reflns_number_gt 2615
_reflns_number_total 4176
_reflns_threshold_expression >2sigma(I)
_cod_data_source_file b206577k.txt
_cod_data_source_block pmr4
_cod_depositor_comments
;
The following automatic conversions were performed:
'_symmetry_cell_setting' value 'Triclinic' changed to 'triclinic'
according to '/home/saulius/struct/CIF-dictionaries/cif_core.dic'
dictionary named 'cif_core.dic' version 2.4.1 from 2010-06-29.

Automatic conversion script
Id: cif_fix_enum 1527 2010-12-29 10:47:43Z saulius 

The following automatic conversions were performed:

'_exptl_crystal_density_meas' value 'none' was changed to '?' - the
value is perceived as not measured.

Automatic conversion script
Id: cif_fix_values 3008 2015-01-20 13:52:24Z robertas 
;
_cod_original_sg_symbol_H-M P-1
_cod_database_code 7204487

loop_
_symmetry_equiv_pos_as_xyz
'x, y, z'
'-x, -y, -z'

loop_
_atom_site_label
_atom_site_type_symbol
_atom_site_fract_x
_atom_site_fract_y
_atom_site_fract_z
_atom_site_U_iso_or_equiv
_atom_site_adp_type
_atom_site_occupancy
_atom_site_symmetry_multiplicity
_atom_site_calc_flag
_atom_site_refinement_flags
_atom_site_disorder_assembly
_atom_site_disorder_group
O1 O 0.31083(19) 0.88696(17) 0.01758(14) 0.0337(4) Uani 1 1 d . . .
O2 O 0.3291(2) 0.73143(18) 0.11082(16) 0.0438(4) Uani 1 1 d . . .
N1 N 0.2490(2) 1.37003(19) 0.41855(17) 0.0292(4) Uani 1 1 d . . .
N2 N 0.1638(3) 1.2578(2) -0.0229(2) 0.0469(5) Uani 1 1 d . . .
N3 N 0.2899(3) 0.9307(3) -0.2774(2) 0.0542(6) Uani 1 1 d . . .
C1 C 0.2918(3) 1.4365(2) 0.5539(2) 0.0280(5) Uani 1 1 d . . .
C2 C 0.2706(3) 1.5545(2) 0.6344(2) 0.0359(5) Uani 1 1 d . . .
C3 C 0.3261(3) 1.5971(3) 0.7695(3) 0.0425(6) Uani 1 1 d . . .
C4 C 0.3997(3) 1.5263(3) 0.8250(3) 0.0430(6) Uani 1 1 d . . .
C5 C 0.4237(3) 1.4125(3) 0.7473(2) 0.0364(5) Uani 1 1 d . . .
C6 C 0.3687(2) 1.3654(2) 0.6087(2) 0.0278(5) Uani 1 1 d . . .
C7 C 0.3717(2) 1.2531(2) 0.5017(2) 0.0249(4) Uani 1 1 d . . .
C8 C 0.2958(2) 1.2571(2) 0.3860(2) 0.0253(4) Uani 1 1 d . . .
C9 C 0.2767(3) 1.1810(2) 0.2495(2) 0.0263(4) Uani 1 1 d . . .
C10 C 0.2575(2) 1.0434(2) 0.18055(19) 0.0247(4) Uani 1 1 d . . .
C11 C 0.2759(3) 1.0035(2) 0.0473(2) 0.0271(4) Uani 1 1 d . . .
C12 C 0.2949(3) 0.8297(2) 0.1192(2) 0.0314(5) Uani 1 1 d . . .
C13 C 0.2325(2) 0.9134(2) 0.21288(19) 0.0251(4) Uani 1 1 d . . .
C14 C 0.1319(3) 0.8522(2) 0.2824(2) 0.0295(5) Uani 1 1 d . . .
C15 C 0.0974(4) 0.7054(3) 0.2891(3) 0.0432(6) Uani 1 1 d . . .
C16 C 0.0361(3) 0.9219(3) 0.3522(2) 0.0359(5) Uani 1 1 d . . .
C17 C 0.1589(3) 1.4062(3) 0.3255(3) 0.0369(5) Uani 1 1 d . . .
C18 C 0.4602(3) 1.1636(3) 0.5148(2) 0.0336(5) Uani 1 1 d . . .
C19 C 0.2583(3) 1.0552(2) -0.0494(2) 0.0308(5) Uani 1 1 d . . .
C20 C 0.2078(3) 1.1686(3) -0.0344(2) 0.0337(5) Uani 1 1 d . . .
C21 C 0.2778(3) 0.9871(3) -0.1759(2) 0.0385(5) Uani 1 1 d . . .
H2 H 0.221(3) 1.605(3) 0.592(2) 0.044(7) Uiso 1 1 d . . .
H3 H 0.312(3) 1.678(3) 0.826(3) 0.050(7) Uiso 1 1 d . . .
H4 H 0.431(3) 1.559(3) 0.922(3) 0.051(7) Uiso 1 1 d . . .
H5 H 0.476(3) 1.362(3) 0.785(2) 0.045(7) Uiso 1 1 d . . .
H9 H 0.281(3) 1.239(2) 0.198(2) 0.029(6) Uiso 1 1 d . . .
H15A H -0.024(5) 0.634(4) 0.237(3) 0.085(10) Uiso 1 1 d . . .
H15B H 0.116(4) 0.716(3) 0.385(3) 0.075(10) Uiso 1 1 d . . .
H15C H 0.166(3) 0.662(3) 0.249(3) 0.053(8) Uiso 1 1 d . . .
H16A H 0.089(4) 0.966(4) 0.454(3) 0.083(10) Uiso 1 1 d . . .
H16B H -0.076(4) 0.847(3) 0.335(3) 0.050(7) Uiso 1 1 d . . .
H16C H 0.023(3) 0.999(3) 0.322(3) 0.050(7) Uiso 1 1 d . . .
H17A H 0.116(4) 1.473(4) 0.373(3) 0.086(10) Uiso 1 1 d . . .
H17B H 0.223(4) 1.444(3) 0.269(3) 0.071(9) Uiso 1 1 d . . .
H17C H 0.063(4) 1.319(4) 0.264(3) 0.079(10) Uiso 1 1 d . . .
H18A H 0.548(4) 1.213(3) 0.602(3) 0.058(8) Uiso 1 1 d . . .
H18B H 0.381(4) 1.059(3) 0.509(3) 0.060(8) Uiso 1 1 d . . .
H18C H 0.521(4) 1.149(3) 0.445(3) 0.064(8) Uiso 1 1 d . . .

loop_
_atom_site_aniso_label
_atom_site_aniso_U_11
_atom_site_aniso_U_22
_atom_site_aniso_U_33
_atom_site_aniso_U_23
_atom_site_aniso_U_13
_atom_site_aniso_U_12
O1 0.0437(9) 0.0359(9) 0.0292(8) 0.0112(7) 0.0172(7) 0.0247(7)
O2 0.0591(11) 0.0380(10) 0.0467(10) 0.0148(8) 0.0188(8) 0.0342(9)
N1 0.0353(10) 0.0244(9) 0.0318(10) 0.0105(8) 0.0134(8) 0.0170(8)
N2 0.0542(13) 0.0427(12) 0.0375(12) 0.0131(10) -0.0015(10) 0.0234(11)
N3 0.0676(15) 0.0666(16) 0.0355(12) 0.0203(11) 0.0248(11) 0.0349(13)
C1 0.0271(10) 0.0199(10) 0.0327(12) 0.0073(9) 0.0142(9) 0.0076(8)
C2 0.0352(12) 0.0227(11) 0.0462(14) 0.0085(10) 0.0201(10) 0.0116(9)
C3 0.0393(13) 0.0247(12) 0.0441(15) -0.0027(11) 0.0200(11) 0.0066(10)
C4 0.0378(13) 0.0377(14) 0.0303(13) -0.0003(11) 0.0123(10) 0.0059(11)
C5 0.0315(12) 0.0352(13) 0.0301(12) 0.0072(10) 0.0088(9) 0.0087(10)
C6 0.0252(10) 0.0206(10) 0.0289(11) 0.0053(8) 0.0103(8) 0.0053(8)
C7 0.0242(10) 0.0197(10) 0.0276(11) 0.0072(8) 0.0082(8) 0.0088(8)
C8 0.0267(10) 0.0186(10) 0.0294(11) 0.0078(8) 0.0106(8) 0.0100(8)
C9 0.0290(10) 0.0268(11) 0.0261(11) 0.0116(9) 0.0100(8) 0.0144(9)
C10 0.0231(9) 0.0267(11) 0.0240(10) 0.0094(9) 0.0083(8) 0.0113(8)
C11 0.0268(10) 0.0237(10) 0.0276(11) 0.0068(9) 0.0093(8) 0.0109(8)
C12 0.0345(11) 0.0288(12) 0.0311(12) 0.0100(9) 0.0090(9) 0.0165(10)
C13 0.0264(10) 0.0232(10) 0.0229(10) 0.0063(8) 0.0060(8) 0.0113(8)
C14 0.0271(10) 0.0267(11) 0.0290(11) 0.0099(9) 0.0046(8) 0.0093(9)
C15 0.0411(14) 0.0353(14) 0.0566(18) 0.0264(13) 0.0151(13) 0.0149(12)
C16 0.0291(12) 0.0414(14) 0.0359(14) 0.0161(11) 0.0150(10) 0.0131(11)
C17 0.0427(14) 0.0362(14) 0.0433(14) 0.0191(12) 0.0161(12) 0.0254(12)
C18 0.0330(12) 0.0324(13) 0.0328(13) 0.0086(10) 0.0046(10) 0.0173(10)
C19 0.0299(11) 0.0331(12) 0.0273(11) 0.0114(9) 0.0104(9) 0.0127(9)
C20 0.0348(12) 0.0352(13) 0.0238(11) 0.0111(10) 0.0041(9) 0.0116(10)
C21 0.0390(13) 0.0464(14) 0.0316(13) 0.0177(11) 0.0124(10) 0.0193(11)

loop_
_atom_type_symbol
_atom_type_description
_atom_type_scat_dispersion_real
_atom_type_scat_dispersion_imag
_atom_type_scat_source
C C 0.0033 0.0016 'International Tables Vol C Tables 4.2.6.8 and 6.1.1.4'
H H 0.0000 0.0000 'International Tables Vol C Tables 4.2.6.8 and 6.1.1.4'
N N 0.0061 0.0033 'International Tables Vol C Tables 4.2.6.8 and 6.1.1.4'
O O 0.0106 0.0060 'International Tables Vol C Tables 4.2.6.8 and 6.1.1.4'

loop_
_geom_angle_atom_site_label_1
_geom_angle_atom_site_label_2
_geom_angle_atom_site_label_3
_geom_angle
_geom_angle_site_symmetry_1
_geom_angle_site_symmetry_3
_geom_angle_publ_flag
C11 O1 C12 109.81(15) . . ?
C1 N1 C8 108.68(17) . . ?
C1 N1 C17 125.00(18) . . ?
C8 N1 C17 126.21(18) . . ?
N1 C1 C2 130.3(2) . . ?
N1 C1 C6 107.97(17) . . ?
C2 C1 C6 121.7(2) . . ?
C3 C2 C1 117.1(2) . . ?
C2 C3 C4 121.8(2) . . ?
C5 C4 C3 121.5(2) . . ?
C4 C5 C6 118.6(2) . . ?
C5 C6 C1 119.30(19) . . ?
C5 C6 C7 133.3(2) . . ?
C1 C6 C7 107.45(18) . . ?
C8 C7 C6 106.81(17) . . ?
C8 C7 C18 127.56(19) . . ?
C6 C7 C18 125.22(19) . . ?
C7 C8 N1 109.08(17) . . ?
C7 C8 C9 132.23(18) . . ?
N1 C8 C9 118.28(18) . . ?
C10 C9 C8 132.3(2) . . ?
C9 C10 C11 121.12(19) . . ?
C9 C10 C13 134.16(19) . . ?
C11 C10 C13 104.51(16) . . ?
O1 C11 C19 116.97(18) . . ?
O1 C11 C10 110.00(17) . . ?
C19 C11 C10 132.96(19) . . ?
O2 C12 O1 118.07(19) . . ?
O2 C12 C13 135.4(2) . . ?
O1 C12 C13 106.54(16) . . ?
C14 C13 C10 129.63(18) . . ?
C14 C13 C12 122.23(19) . . ?
C10 C13 C12 105.64(17) . . ?
C13 C14 C16 122.2(2) . . ?
C13 C14 C15 123.6(2) . . ?
C16 C14 C15 114.1(2) . . ?
C11 C19 C20 122.36(19) . . ?
C11 C19 C21 119.9(2) . . ?
C20 C19 C21 117.5(2) . . ?
N2 C20 C19 178.7(2) . . ?
N3 C21 C19 178.6(3) . . ?

loop_
_geom_bond_atom_site_label_1
_geom_bond_atom_site_label_2
_geom_bond_distance
_geom_bond_site_symmetry_2
_geom_bond_publ_flag
O1 C11 1.359(2) . ?
O1 C12 1.429(3) . ?
O2 C12 1.187(2) . ?
N1 C1 1.373(3) . ?
N1 C8 1.394(2) . ?
N1 C17 1.459(3) . ?
N2 C20 1.149(3) . ?
N3 C21 1.147(3) . ?
C1 C2 1.407(3) . ?
C1 C6 1.416(3) . ?
C2 C3 1.378(4) . ?
C3 C4 1.399(4) . ?
C4 C5 1.375(3) . ?
C5 C6 1.408(3) . ?
C6 C7 1.422(3) . ?
C7 C8 1.388(3) . ?
C7 C18 1.490(3) . ?
C8 C9 1.433(3) . ?
C9 C10 1.362(3) . ?
C10 C11 1.457(3) . ?
C10 C13 1.472(3) . ?
C11 C19 1.361(3) . ?
C12 C13 1.477(3) . ?
C13 C14 1.351(3) . ?
C14 C16 1.491(3) . ?
C14 C15 1.495(3) . ?
C19 C20 1.427(3) . ?
C19 C21 1.440(3) . ?

loop_
_geom_torsion_atom_site_label_1
_geom_torsion_atom_site_label_2
_geom_torsion_atom_site_label_3
_geom_torsion_atom_site_label_4
_geom_torsion
_geom_torsion_site_symmetry_1
_geom_torsion_site_symmetry_2
_geom_torsion_site_symmetry_3
_geom_torsion_site_symmetry_4
_geom_torsion_publ_flag
C8 N1 C1 C2 -179.9(2) . . . . ?
C17 N1 C1 C2 -3.7(3) . . . . ?
C8 N1 C1 C6 0.5(2) . . . . ?
C17 N1 C1 C6 176.7(2) . . . . ?
N1 C1 C2 C3 179.6(2) . . . . ?
C6 C1 C2 C3 -0.8(3) . . . . ?
C1 C2 C3 C4 -0.3(3) . . . . ?
C2 C3 C4 C5 1.5(4) . . . . ?
C3 C4 C5 C6 -1.5(3) . . . . ?
C4 C5 C6 C1 0.3(3) . . . . ?
C4 C5 C6 C7 -179.3(2) . . . . ?
N1 C1 C6 C5 -179.55(18) . . . . ?
C2 C1 C6 C5 0.8(3) . . . . ?
N1 C1 C6 C7 0.1(2) . . . . ?
C2 C1 C6 C7 -179.50(18) . . . . ?
C5 C6 C7 C8 178.9(2) . . . . ?
C1 C6 C7 C8 -0.7(2) . . . . ?
C5 C6 C7 C18 -8.0(4) . . . . ?
C1 C6 C7 C18 172.3(2) . . . . ?
C6 C7 C8 N1 1.1(2) . . . . ?
C18 C7 C8 N1 -171.8(2) . . . . ?
C6 C7 C8 C9 173.4(2) . . . . ?
C18 C7 C8 C9 0.6(4) . . . . ?
C1 N1 C8 C7 -1.0(2) . . . . ?
C17 N1 C8 C7 -177.1(2) . . . . ?
C1 N1 C8 C9 -174.60(17) . . . . ?
C17 N1 C8 C9 9.3(3) . . . . ?
C7 C8 C9 C10 32.1(4) . . . . ?
N1 C8 C9 C10 -156.1(2) . . . . ?
C8 C9 C10 C11 -167.2(2) . . . . ?
C8 C9 C10 C13 6.8(4) . . . . ?
C12 O1 C11 C19 -169.68(18) . . . . ?
C12 O1 C11 C10 7.8(2) . . . . ?
C9 C10 C11 O1 158.85(18) . . . . ?
C13 C10 C11 O1 -16.7(2) . . . . ?
C9 C10 C11 C19 -24.2(3) . . . . ?
C13 C10 C11 C19 160.3(2) . . . . ?
C11 O1 C12 O2 -176.62(19) . . . . ?
C11 O1 C12 C13 4.4(2) . . . . ?
C9 C10 C13 C14 41.9(4) . . . . ?
C11 C10 C13 C14 -143.4(2) . . . . ?
C9 C10 C13 C12 -156.1(2) . . . . ?
C11 C10 C13 C12 18.6(2) . . . . ?
O2 C12 C13 C14 -29.6(4) . . . . ?
O1 C12 C13 C14 149.14(19) . . . . ?
O2 C12 C13 C10 166.8(3) . . . . ?
O1 C12 C13 C10 -14.5(2) . . . . ?
C10 C13 C14 C16 -6.2(3) . . . . ?
C12 C13 C14 C16 -165.5(2) . . . . ?
C10 C13 C14 C15 169.7(2) . . . . ?
C12 C13 C14 C15 10.3(3) . . . . ?
O1 C11 C19 C20 174.73(18) . . . . ?
C10 C11 C19 C20 -2.0(4) . . . . ?
O1 C11 C19 C21 -0.4(3) . . . . ?
C10 C11 C19 C21 -177.1(2) . . . . ?
C11 C19 C20 N2 -81(10) . . . . ?
C21 C19 C20 N2 94(10) . . . . ?
C11 C19 C21 N3 82(12) . . . . ?
C20 C19 C21 N3 -94(12) . . . . ?

loop_
_cod_related_entry_id
_cod_related_entry_database
_cod_related_entry_code
1 ChemSpider 21190197
